data_2100153
loop_
_publ_author_name
'Oswald, Iain D. H.'
'Allan, David R.'
'Motherwell, W. D. Samuel'
'Parsons, Simon'

_publ_section_title
;
 Structures of the monofluoro- and monochlorophenols at low temperature
 and high pressure
;
_journal_issue 1
_journal_name_full 'Acta Crystallographica Section B'
_journal_page_first 69
_journal_page_last 79
_journal_paper_doi 10.1107/S0108768104030617
_journal_volume 61
_journal_year 2005
_chemical_formula_moiety 'C6 H5 F1 O1'
_chemical_formula_sum 'C6 H5 F O'
_chemical_formula_weight 112.10
_space_group_IT_number 15
_symmetry_cell_setting monoclinic
_symmetry_space_group_name_Hall '-C 2yc'
_symmetry_space_group_name_H-M 'C 1 2/c 1'
_atom_sites_solution_hydrogens geom
_atom_sites_solution_primary direct
_audit_creation_method CRYSTALS_ver_12.39
_cell_angle_alpha 90
_cell_angle_beta 100.234(2)
_cell_angle_gamma 90
_cell_formula_units_Z 12
_cell_length_a 17.1336(10)
_cell_length_b 8.2766(5)
_cell_length_c 11.4975(7)
_cell_measurement_reflns_used 2044
_cell_measurement_temperature 150
_cell_measurement_theta_max 26
_cell_measurement_theta_min 2
_cell_volume 1604.50(17)
_computing_cell_refinement 'SAINT (Siemens ,1995)'
_computing_data_collection 'SMART (Siemens, 1993)'
_computing_data_reduction 'SAINT (Siemens ,1995)'
_computing_molecular_graphics 'CAMERON (Watkin et al 1996)'
_computing_publication_material 'CRYSTALS (Betteridge et al 2003)'
_computing_structure_refinement 'CRYSTALS (Betteridge et al 2003)'
_computing_structure_solution 'USER DEFINED STRUCTURE SOLUTION'
_diffrn_ambient_temperature 150
_diffrn_measured_fraction_theta_full 0.995
_diffrn_measured_fraction_theta_max 0.944
_diffrn_measurement_device_type 'Bruker SMART'
_diffrn_measurement_method \w
_diffrn_radiation_monochromator graphite
_diffrn_radiation_type 'Mo K\a'
_diffrn_radiation_wavelength 0.71073
_diffrn_reflns_av_R_equivalents 0.021
_diffrn_reflns_limit_h_max 22
_diffrn_reflns_limit_h_min -22
_diffrn_reflns_limit_k_max 11
_diffrn_reflns_limit_k_min -10
_diffrn_reflns_limit_l_max 15
_diffrn_reflns_limit_l_min -15
_diffrn_reflns_number 7505
_diffrn_reflns_theta_full 27.264
_diffrn_reflns_theta_max 28.699
_diffrn_reflns_theta_min 2.416
_diffrn_standards_number 0
_exptl_absorpt_coefficient_mu 0.117
_exptl_absorpt_correction_T_max 1.000
_exptl_absorpt_correction_T_min 0.575
_exptl_absorpt_correction_type multi-scan
_exptl_absorpt_process_details 'SADABS (Siemens, 1996)'
_exptl_crystal_colour colourless
_exptl_crystal_density_diffrn 1.392
_exptl_crystal_description cylinder
_exptl_crystal_F_000 696
_exptl_crystal_size_max 1.00
_exptl_crystal_size_mid 0.38
_exptl_crystal_size_min 0.38
_refine_diff_density_max 0.32
_refine_diff_density_min -0.40
_refine_ls_extinction_coef 29(9)
_refine_ls_extinction_method 'Larson 1970 Crystallographic Computing eq 22'
_refine_ls_goodness_of_fit_ref 1.0751
_refine_ls_hydrogen_treatment mixed
_refine_ls_matrix_type full
_refine_ls_number_parameters 125
_refine_ls_number_reflns 1956
_refine_ls_number_restraints 14
_refine_ls_R_factor_all 0.0876
_refine_ls_R_factor_gt 0.0562
_refine_ls_shift/su_max 0.000179
_refine_ls_structure_factor_coef Fsqd
_refine_ls_weighting_details
;
 p=P(6)*max(Fo^2^,0) + (1-P(6))Fc^2^
 Method = SHELXL 97 (Sheldrick, 1997)
 W = 1. / [Sigma^2^(F^2^)+(P(1)p)^2^+P(2)p+P(4)+P(5)Sin(theta) ]
 P(i) are:
 0.172E-01 1.34 0.00 0.00 0.00 0.333
;
_refine_ls_weighting_scheme calc
_refine_ls_wR_factor_all 0.1107
_refine_ls_wR_factor_gt 0.1032
_refine_ls_wR_factor_ref 0.1107
_reflns_number_gt 1302
_reflns_number_total 1957
_reflns_threshold_expression I>2\s(I)
_cod_data_source_file bs5012.cif
_cod_data_source_block 2F1
_cod_depositor_comments
;
The following automatic conversions were performed:
'_symmetry_cell_setting' value 'Monoclinic' changed to 'monoclinic'
according to '/home/saulius/struct/CIF-dictionaries/cif_core.dic'
dictionary named 'cif_core.dic' version 2.4.1 from 2010-06-29.

Automatic conversion script
Id: cif_fix_enum 1527 2010-12-29 10:47:43Z saulius 

The following automatic conversions were performed:

'_symmetry_cell_setting' value 'Monoclinic' changed to 'monoclinic'
according to /home/saulius/struct/CIF-dictionaries/cif_core.dic
dictionary named 'cif_core.dic' version 2.4.1 from 2010-06-29.

Automatic conversion script
Id: cif_fix_values 1715 2011-07-08 13:25:40Z adriana 
;
_cod_original_sg_symbol_H-M 'C 2/c'
_cod_original_formula_sum 'C6 H5 F1 O1'
_cod_database_code 2100153
_cod_database_fobs_code 2100153

loop_
_symmetry_equiv_pos_as_xyz
x,y,z
-x,-y,-z
x+1/2,y+1/2,z
-x+1/2,-y+1/2,-z
-x,y,-z+1/2
x,-y,z+1/2
-x+1/2,y+1/2,-z+1/2
x+1/2,-y+1/2,z+1/2

loop_
_atom_site_label
_atom_site_fract_x
_atom_site_fract_y
_atom_site_fract_z
_atom_site_U_iso_or_equiv
_atom_site_adp_type
_atom_site_occupancy
_atom_site_disorder_assembly
_atom_site_disorder_group
_atom_site_type_symbol
C11 0.63513(11) 0.0773(3) 0.59162(18) 0.0371 Uani 1.0000 . . C
C21 0.66814(13) -0.0140(3) 0.5134(2) 0.0457 Uani 1.0000 . . C
C31 0.74867(14) -0.0170(3) 0.5146(2) 0.0545 Uani 1.0000 . . C
C41 0.79752(13) 0.0740(4) 0.5970(2) 0.0560 Uani 1.0000 . . C
C51 0.76568(13) 0.1655(4) 0.6765(2) 0.0542 Uani 1.0000 . . C
C61 0.68456(13) 0.1672(3) 0.67446(19) 0.0446 Uani 1.0000 . . C
O71 0.55429(9) 0.0768(2) 0.58623(14) 0.0443 Uani 1.0000 . . O
F81 0.61874(8) -0.1033(2) 0.43296(13) 0.0707 Uani 1.0000 . . F
C12 0.5000 0.4249(4) 0.7500 0.0319 Uani 1.0000 . . C
C22 0.53050(11) 0.5110(3) 0.66635(18) 0.0377 Uani 1.0000 . . C
C32 0.53071(13) 0.6767(3) 0.6650(2) 0.0484 Uani 1.0000 . . C
C42 0.5000 0.7589(4) 0.7500 0.0560 Uani 1.0000 . . C
O72 0.5000 0.2598(3) 0.7500 0.0454 Uani 1.0000 . . O
F82 0.56421(14) 0.4402(3) 0.5881(2) 0.0438 Uani 0.5000 . . F
H72 0.511(3) 0.214(6) 0.694(4) 0.0500 Uiso 0.5000 . . H
H71 0.541(3) 0.145(5) 0.632(4) 0.0527 Uiso 0.5000 . . H
H712 0.527(2) 0.032(6) 0.527(3) 0.0527 Uiso 0.5000 . . H
H31 0.7701 -0.0811 0.4593 0.0665 Uiso 1.0000 . . H
H41 0.8532 0.0737 0.5990 0.0666 Uiso 1.0000 . . H
H51 0.7996 0.2284 0.7335 0.0635 Uiso 1.0000 . . H
H61 0.6631 0.2304 0.7302 0.0531 Uiso 1.0000 . . H
H32 0.5519 0.7337 0.6059 0.0566 Uiso 1.0000 . . H
H42 0.5000 0.8737 0.7500 0.0645 Uiso 1.0000 . . H
H62 0.5521 0.4541 0.6077 0.0449 Uiso 0.5000 . . H

loop_
_atom_site_aniso_label
_atom_site_aniso_U_11
_atom_site_aniso_U_22
_atom_site_aniso_U_33
_atom_site_aniso_U_12
_atom_site_aniso_U_13
_atom_site_aniso_U_23
C11 0.0317(10) 0.0416(13) 0.0380(12) -0.0015(10) 0.0063(9) 0.0065(10)
C21 0.0365(12) 0.0536(15) 0.0462(13) -0.0059(11) 0.0048(10) -0.0052(12)
C31 0.0407(12) 0.0704(18) 0.0553(15) 0.0058(13) 0.0160(11) -0.0029(14)
C41 0.0303(11) 0.083(2) 0.0535(15) 0.0011(13) 0.0037(11) 0.0092(15)
C51 0.0368(12) 0.0772(19) 0.0447(14) -0.0074(12) -0.0035(11) 0.0023(13)
C61 0.0389(12) 0.0545(15) 0.0393(13) -0.0008(11) 0.0044(10) -0.0013(11)
O71 0.0310(8) 0.0479(11) 0.0544(11) -0.0031(7) 0.0084(7) -0.0049(8)
F81 0.0471(8) 0.0907(12) 0.0761(10) -0.0108(8) 0.0159(7) -0.0408(10)
C12 0.0267(13) 0.0319(16) 0.0356(15) 0.0000 0.0012(11) 0.0000
C22 0.0297(10) 0.0443(13) 0.0383(12) 0.0039(10) 0.0043(9) 0.0079(11)
C32 0.0439(13) 0.0409(14) 0.0567(15) -0.0054(11) -0.0009(11) 0.0184(12)
C42 0.059(2) 0.0324(19) 0.070(3) 0.0000 -0.0073(19) 0.0000
O72 0.0623(15) 0.0312(13) 0.0416(14) 0.0000 0.0065(12) 0.0000
F82 0.0513(14) 0.0443(16) 0.0399(14) 0.0068(12) 0.0194(11) 0.0049(12)

loop_
_atom_type_symbol
_atom_type_scat_dispersion_real
_atom_type_scat_dispersion_imag
_atom_type_scat_source
C 0.0033 0.0016 'International Tables Vol C 4.2.6.8 and 6.1.1.4'
H 0.0000 0.0000 'International Tables Vol C 4.2.6.8 and 6.1.1.4'
O 0.0106 0.0060 'International Tables Vol C 4.2.6.8 and 6.1.1.4'
F 0.0171 0.0103 'International Tables Vol C 4.2.6.8 and 6.1.1.4'

loop_
_geom_angle_atom_site_label_1
_geom_angle_atom_site_label_2
_geom_angle_atom_site_label_3
_geom_angle_site_symmetry_1
_geom_angle_site_symmetry_3
_geom_angle
_geom_angle_publ_flag
C21 C11 C61 . . 118.51(19) yes
C21 C11 O71 . . 119.87(19) yes
C61 C11 O71 . . 121.6(2) yes
C11 C21 C31 . . 122.2(2) yes
C11 C21 F81 . . 117.86(18) yes
C31 C21 F81 . . 120.0(2) yes
C21 C31 C41 . . 118.9(2) yes
C21 C31 H31 . . 120.534 no
C41 C31 H31 . . 120.529 no
C31 C41 C51 . . 119.8(2) yes
C31 C41 H41 . . 120.110 no
C51 C41 H41 . . 120.108 no
C41 C51 C61 . . 120.7(2) yes
C41 C51 H51 . . 119.663 no
C61 C51 H51 . . 119.655 no
C51 C61 C11 . . 119.9(2) yes
C51 C61 H61 . . 120.048 no
C11 C61 H61 . . 120.048 no
C11 O71 H71 . . 111(3) no
C11 O71 H712 . . 117(3) no
H71 O71 H712 . . 129(5) no
C22 C12 C22 5_656 . 117.5(3) yes
C22 C12 O72 5_656 . 121.27(14) yes
C22 C12 O72 . . 121.27(14) yes
C12 C22 C32 . . 122.0(2) yes
C12 C22 F82 . . 121.7(2) yes
C32 C22 F82 . . 116.3(2) yes
C12 C22 H62 . . 119.020 no
C32 C22 H62 . . 119.018 no
F82 C22 H62 . . 4.045 no
C22 C32 C42 . . 119.1(2) yes
C22 C32 H32 . . 120.461 no
C42 C32 H32 . . 120.458 no
C32 C42 C32 . 5_656 120.5(3) yes
C32 C42 H42 . . 119.769 no
C32 C42 H42 5_656 . 119.769 no
C12 O72 H72 . 5_656 118(4) no
C12 O72 H72 . . 118(4) no
H72 O72 H72 5_656 . 123(7) no

loop_
_geom_bond_atom_site_label_1
_geom_bond_atom_site_label_2
_geom_bond_site_symmetry_1
_geom_bond_site_symmetry_2
_geom_bond_distance
_geom_bond_publ_flag
C11 C21 . . 1.371(3) yes
C11 C61 . . 1.375(3) yes
C11 O71 . . 1.375(2) yes
C21 C31 . . 1.378(3) yes
C21 F81 . . 1.357(2) yes
C31 C41 . . 1.372(3) yes
C31 H31 . . 0.950 no
C41 C51 . . 1.373(4) yes
C41 H41 . . 0.950 no
C51 C61 . . 1.386(3) yes
C51 H51 . . 0.950 no
C61 H61 . . 0.950 no
O71 H71 . . 0.830(19) no
O71 H712 . . 0.836(19) no
C12 C22 . 5_656 1.373(2) yes
C12 C22 . . 1.373(2) yes
C12 O72 . . 1.366(4) yes
C22 C32 . . 1.372(3) yes
C22 F82 . . 1.293(3) yes
C22 H62 . . 0.950 no
C32 C42 . . 1.371(3) yes
C32 H32 . . 0.950 no
C42 H42 . . 0.950 no
O72 H72 . 5_656 0.80(3) no
O72 H72 . . 0.80(3) no
